data_1556107
loop_
_publ_author_name
'Simpkins, Simon M. E.'
'Kariuki, Benson M.'
'Aric\'o, Caterina S'
'Cox, Liam R.'

_publ_section_title
;
 Stereoselective synthesis of beta-(chloro)vinylsilanes using a regio- and
 (E)-stereoselective bis-stannylation of unsymmetrically substituted
 butadiynes: application to the synthesis of a masked triyne.
;
_journal_issue 21
_journal_name_full 'Organic letters'
_journal_page_first 3971
_journal_page_last 3974
_journal_paper_doi 10.1021/ol035536e
_journal_volume 5
_journal_year 2003
_chemical_formula_moiety 'C27 H40 O Si2 Sn'
_chemical_formula_sum 'C27 H40 O Si2 Sn'
_chemical_formula_weight 555.46
_space_group_IT_number 7
_space_group_name_Hall 'P -2yc'
_space_group_name_H-M_alt 'P 1 c 1'
_symmetry_cell_setting monoclinic
_symmetry_space_group_name_H-M 'P 1 c 1'
_atom_sites_solution_hydrogens geom
_atom_sites_solution_primary direct
_atom_sites_solution_secondary difmap
_audit_creation_method SHELXL-97
_cell_angle_alpha 90.00
_cell_angle_beta 104.522(7)
_cell_angle_gamma 90.00
_cell_formula_units_Z 4
_cell_length_a 11.8381(13)
_cell_length_b 11.6026(8)
_cell_length_c 22.301(2)
_cell_measurement_reflns_used 6929
_cell_measurement_temperature 296(2)
_cell_measurement_theta_max 70.27
_cell_measurement_theta_min 3.81
_cell_volume 2965.2(5)
_computing_cell_refinement SAINTPLUS
_computing_data_collection SMART
_computing_data_reduction SAINTPLUS
_computing_structure_refinement SHELXTL
_computing_structure_solution SHELXTL
_diffrn_ambient_temperature 296(2)
_diffrn_measured_fraction_theta_full 0.943
_diffrn_measured_fraction_theta_max 0.943
_diffrn_measurement_device_type 'Bruker Smart 6000 CCD diffractometer'
_diffrn_measurement_method 'CCD slices'
_diffrn_radiation_monochromator graphite
_diffrn_radiation_source 'fine-focus sealed tube'
_diffrn_radiation_type CuK\a
_diffrn_radiation_wavelength 1.54178
_diffrn_reflns_av_R_equivalents 0.0415
_diffrn_reflns_av_sigmaI/netI 0.0755
_diffrn_reflns_limit_h_max 13
_diffrn_reflns_limit_h_min -13
_diffrn_reflns_limit_k_max 14
_diffrn_reflns_limit_k_min -13
_diffrn_reflns_limit_l_max 26
_diffrn_reflns_limit_l_min -24
_diffrn_reflns_number 16186
_diffrn_reflns_theta_full 70.27
_diffrn_reflns_theta_max 70.27
_diffrn_reflns_theta_min 3.81
_exptl_absorpt_coefficient_mu 7.729
_exptl_absorpt_correction_T_max 0.3070
_exptl_absorpt_correction_T_min 0.1252
_exptl_absorpt_correction_type empirical
_exptl_absorpt_process_details 'SADABS in SAINTPLUS'
_exptl_crystal_colour clear
_exptl_crystal_density_diffrn 1.244
_exptl_crystal_density_method 'not measured'
_exptl_crystal_description needle
_exptl_crystal_F_000 1152
_exptl_crystal_size_max 0.46
_exptl_crystal_size_mid 0.20
_exptl_crystal_size_min 0.20
_refine_diff_density_max 0.729
_refine_diff_density_min -0.975
_refine_diff_density_rms 0.073
_refine_ls_abs_structure_details 'Flack H D (1983), Acta Cryst. A39, 876-881'
_refine_ls_abs_structure_Flack 0.043(8)
_refine_ls_extinction_method none
_refine_ls_goodness_of_fit_ref 1.038
_refine_ls_hydrogen_treatment mixed
_refine_ls_matrix_type full
_refine_ls_number_parameters 579
_refine_ls_number_reflns 8351
_refine_ls_number_restraints 2
_refine_ls_restrained_S_all 1.038
_refine_ls_R_factor_all 0.0575
_refine_ls_R_factor_gt 0.0456
_refine_ls_shift/su_max 0.044
_refine_ls_shift/su_mean 0.001
_refine_ls_structure_factor_coef Fsqd
_refine_ls_weighting_details 'calc w=1/[\s^2^(Fo^2^)+(0.0425P)^2^+0.5723P] where P=(Fo^2^+2Fc^2^)/3'
_refine_ls_weighting_scheme calc
_refine_ls_wR_factor_gt 0.1032
_refine_ls_wR_factor_ref 0.1089
_reflns_number_gt 6929
_reflns_number_total 8351
_reflns_threshold_expression >2sigma(I)
_cod_data_source_file ol035536esi20030813_113715.cif
_cod_data_source_block smes370
_cod_depositor_comments
;
The following automatic conversions were performed:

data item '_exptl_absorpt_correction_type' value 'Empirical' was
changed to 'empirical' in accordance with the
/home/saulius/struct/COD-crude-data/automatic-downloads/DataCite-retrospective/ACS/depositions/lib/dictionaries/cif_core.dic
dictionary named 'cif_core.dic' version 2.4.2 last updated on
2011-04-26.

data item '_symmetry_cell_setting' value 'Monoclinic' was changed to
'monoclinic' in accordance with the
/home/saulius/struct/COD-crude-data/automatic-downloads/DataCite-retrospective/ACS/depositions/lib/dictionaries/cif_core.dic
dictionary named 'cif_core.dic' version 2.4.2 last updated on
2011-04-26.

Automatic conversion script
Id: cif_fix_values 6909 2019-04-08 15:41:33Z antanas 
;
_cod_original_sg_symbol_H-M Pc
_cod_database_code 1556107

loop_
_symmetry_equiv_pos_as_xyz
'x, y, z'
'x, -y, z+1/2'

loop_
_atom_site_label
_atom_site_type_symbol
_atom_site_fract_x
_atom_site_fract_y
_atom_site_fract_z
_atom_site_U_iso_or_equiv
_atom_site_adp_type
_atom_site_occupancy
_atom_site_symmetry_multiplicity
_atom_site_calc_flag
_atom_site_refinement_flags
C1 C -0.5852(7) 1.1718(5) -0.1787(3) 0.0484(19) Uani 1 1 d .
C2 C -0.5694(7) 1.2548(5) -0.1345(3) 0.0452(17) Uani 1 1 d .
C3 C -0.5496(7) 1.2205(6) -0.0711(4) 0.0469(19) Uani 1 1 d .
C4 C -0.5308(8) 1.1939(6) -0.0171(4) 0.058(2) Uani 1 1 d .
C5 C -0.6056(9) 1.2025(6) -0.2465(4) 0.059(2) Uani 1 1 d .
H5A H -0.6140 1.2853 -0.2516 0.071 Uiso 1 1 calc R
H5B H -0.5392 1.1784 -0.2615 0.071 Uiso 1 1 calc R
C6 C -0.7154(12) 0.9412(9) -0.1162(8) 0.123(5) Uani 1 1 d .
H6A H -0.6886 0.9401 -0.0719 0.184 Uiso 1 1 calc R
H6B H -0.7418 0.8656 -0.1308 0.184 Uiso 1 1 calc R
H6C H -0.7785 0.9950 -0.1285 0.184 Uiso 1 1 calc R
C7 C -0.5816(10) 0.8921(8) -0.2369(5) 0.085(3) Uani 1 1 d .
H7A H -0.6395 0.8328 -0.2407 0.127 Uiso 1 1 calc R
H7B H -0.5067 0.8575 -0.2339 0.127 Uiso 1 1 calc R
H7C H -0.6013 0.9413 -0.2726 0.127 Uiso 1 1 calc R
C8 C -0.4119(10) 0.9557(7) -0.0904(5) 0.082(3) Uani 1 1 d .
H8A H -0.4249 0.9411 -0.0503 0.123 Uiso 1 1 calc R
H8B H -0.3608 1.0207 -0.0880 0.123 Uiso 1 1 calc R
H8C H -0.3770 0.8891 -0.1039 0.123 Uiso 1 1 calc R
C9 C -0.5576(14) 1.0240(9) 0.0779(6) 0.111(4) Uani 1 1 d .
H9A H -0.5299 0.9685 0.0531 0.167 Uiso 1 1 calc R
H9B H -0.6414 1.0254 0.0662 0.167 Uiso 1 1 calc R
H9C H -0.5311 1.0033 0.1209 0.167 Uiso 1 1 calc R
C10 C -0.3391(12) 1.1748(16) 0.0968(7) 0.157(7) Uani 1 1 d .
H10A H -0.3129 1.2517 0.0917 0.235 Uiso 1 1 calc R
H10B H -0.3024 1.1217 0.0746 0.235 Uiso 1 1 calc R
H10C H -0.3188 1.1551 0.1400 0.235 Uiso 1 1 calc R
C11 C -0.5753(15) 1.2763(11) 0.1036(5) 0.124(5) Uani 1 1 d .
H11A H -0.6582 1.2650 0.0907 0.186 Uiso 1 1 calc R
H11B H -0.5565 1.3521 0.0919 0.186 Uiso 1 1 calc R
H11C H -0.5495 1.2682 0.1478 0.186 Uiso 1 1 calc R
C12 C -0.5282(8) 1.5046(5) -0.0741(4) 0.057(2) Uani 1 1 d .
C13 C -0.4090(9) 1.4711(8) -0.0332(5) 0.077(3) Uani 1 1 d .
H13A H -0.4108 1.3922 -0.0205 0.115 Uiso 1 1 calc R
H13B H -0.3904 1.5199 0.0027 0.115 Uiso 1 1 calc R
H13C H -0.3508 1.4801 -0.0560 0.115 Uiso 1 1 calc R
C14 C -0.6239(10) 1.4883(7) -0.0403(5) 0.077(3) Uani 1 1 d .
H14A H -0.6984 1.5039 -0.0682 0.116 Uiso 1 1 calc R
H14B H -0.6113 1.5404 -0.0059 0.116 Uiso 1 1 calc R
H14C H -0.6223 1.4104 -0.0257 0.116 Uiso 1 1 calc R
C15 C -0.5211(11) 1.6339(6) -0.0899(5) 0.088(3) Uani 1 1 d .
H15A H -0.4892 1.6765 -0.0526 0.132 Uiso 1 1 calc R
H15B H -0.5979 1.6622 -0.1091 0.132 Uiso 1 1 calc R
H15C H -0.4719 1.6433 -0.1179 0.132 Uiso 1 1 calc R
C16 C -0.7147(7) 1.4643(6) -0.1974(4) 0.0474(18) Uani 1 1 d .
C17 C -0.7342(7) 1.5762(7) -0.2217(4) 0.061(2) Uani 1 1 d .
H17 H -0.6724 1.6281 -0.2147 0.073 Uiso 1 1 calc R
C18 C -0.8411(9) 1.6103(8) -0.2553(4) 0.069(2) Uani 1 1 d .
H18 H -0.8518 1.6853 -0.2703 0.083 Uiso 1 1 calc R
C19 C -0.9326(9) 1.5358(8) -0.2670(5) 0.075(3) Uani 1 1 d .
H19 H -1.0055 1.5591 -0.2904 0.090 Uiso 1 1 calc R
C20 C -0.9163(9) 1.4271(8) -0.2443(5) 0.079(3) Uani 1 1 d .
H20 H -0.9783 1.3754 -0.2526 0.095 Uiso 1 1 calc R
C21 C -0.8089(8) 1.3925(6) -0.2090(4) 0.064(2) Uani 1 1 d .
H21 H -0.8004 1.3183 -0.1928 0.077 Uiso 1 1 calc R
C22 C -0.4488(7) 1.4431(6) -0.1908(4) 0.0498(18) Uani 1 1 d .
C23 C -0.4464(9) 1.5326(9) -0.2323(5) 0.075(3) Uani 1 1 d .
H23 H -0.5108 1.5811 -0.2436 0.089 Uiso 1 1 calc R
C24 C -0.3518(12) 1.5526(10) -0.2576(5) 0.092(3) Uani 1 1 d .
H24 H -0.3535 1.6119 -0.2859 0.111 Uiso 1 1 calc R
C25 C -0.2570(12) 1.4830(13) -0.2396(6) 0.099(4) Uani 1 1 d .
H25 H -0.1919 1.4981 -0.2546 0.119 Uiso 1 1 calc R
C26 C -0.2539(10) 1.3961(11) -0.2023(6) 0.096(3) Uani 1 1 d .
H26 H -0.1891 1.3479 -0.1928 0.116 Uiso 1 1 calc R
C27 C -0.3482(9) 1.3753(7) -0.1765(5) 0.078(3) Uani 1 1 d .
H27 H -0.3437 1.3143 -0.1490 0.093 Uiso 1 1 calc R
C28 C 0.0343(7) 0.9921(5) 0.0343(4) 0.0486(19) Uani 1 1 d .
C29 C 0.0057(7) 0.9091(5) -0.0105(3) 0.0473(18) Uani 1 1 d .
C30 C -0.0275(7) 0.9420(6) -0.0736(4) 0.0478(19) Uani 1 1 d .
C31 C -0.0566(8) 0.9684(6) -0.1272(4) 0.057(2) Uani 1 1 d .
C32 C 0.0685(10) 0.9655(7) 0.1011(4) 0.062(3) Uani 1 1 d .
H32A H 0.0068 0.9887 0.1201 0.074 Uiso 1 1 calc R
H32B H 0.0803 0.8831 0.1069 0.074 Uiso 1 1 calc R
C33 C 0.0471(13) 1.2746(8) 0.0894(5) 0.103(4) Uani 1 1 d .
H33A H 0.0134 1.3496 0.0795 0.155 Uiso 1 1 calc R
H33B H 0.1297 1.2820 0.1065 0.155 Uiso 1 1 calc R
H33C H 0.0125 1.2379 0.1190 0.155 Uiso 1 1 calc R
C34 C 0.1322(9) 1.2217(8) -0.0466(6) 0.086(3) Uani 1 1 d .
H34A H 0.2091 1.2317 -0.0202 0.129 Uiso 1 1 calc R
H34B H 0.1063 1.2928 -0.0677 0.129 Uiso 1 1 calc R
H34C H 0.1337 1.1626 -0.0766 0.129 Uiso 1 1 calc R
C35 C -0.1622(9) 1.2028(8) -0.0432(6) 0.089(3) Uani 1 1 d .
H35A H -0.1742 1.2838 -0.0512 0.134 Uiso 1 1 calc R
H35B H -0.2140 1.1761 -0.0192 0.134 Uiso 1 1 calc R
H35C H -0.1778 1.1618 -0.0818 0.134 Uiso 1 1 calc R
C36 C -0.0147(14) 1.1181(12) -0.2302(6) 0.125(5) Uani 1 1 d .
H36A H -0.0489 1.1433 -0.2718 0.187 Uiso 1 1 calc R
H36B H 0.0643 1.0941 -0.2267 0.187 Uiso 1 1 calc R
H36C H -0.0154 1.1805 -0.2020 0.187 Uiso 1 1 calc R
C37 C -0.2579(12) 1.0374(14) -0.2315(6) 0.119(5) Uani 1 1 d .
H37A H -0.3050 0.9701 -0.2312 0.178 Uiso 1 1 calc R
H37B H -0.2782 1.0714 -0.2720 0.178 Uiso 1 1 calc R
H37C H -0.2716 1.0920 -0.2018 0.178 Uiso 1 1 calc R
C38 C -0.0771(16) 0.8637(11) -0.2516(5) 0.135(5) Uani 1 1 d .
H38A H -0.1344 0.8074 -0.2480 0.202 Uiso 1 1 calc R
H38B H -0.0004 0.8340 -0.2335 0.202 Uiso 1 1 calc R
H38C H -0.0845 0.8806 -0.2945 0.202 Uiso 1 1 calc R
C39 C -0.0372(8) 0.6529(6) -0.0616(4) 0.058(2) Uani 1 1 d .
C40 C 0.0505(10) 0.6709(7) -0.1020(5) 0.079(3) Uani 1 1 d .
H40A H 0.0302 0.6212 -0.1375 0.119 Uiso 1 1 calc R
H40B H 0.1278 0.6529 -0.0781 0.119 Uiso 1 1 calc R
H40C H 0.0477 0.7497 -0.1154 0.119 Uiso 1 1 calc R
C41 C -0.1627(9) 0.6829(7) -0.0993(5) 0.078(3) Uani 1 1 d .
H41A H -0.2163 0.6709 -0.0740 0.118 Uiso 1 1 calc R
H41B H -0.1837 0.6342 -0.1352 0.118 Uiso 1 1 calc R
H41C H -0.1656 0.7621 -0.1121 0.118 Uiso 1 1 calc R
C42 C -0.0332(12) 0.5272(7) -0.0436(5) 0.099(4) Uani 1 1 d .
H42A H 0.0460 0.5050 -0.0252 0.149 Uiso 1 1 calc R
H42B H -0.0639 0.4811 -0.0798 0.149 Uiso 1 1 calc R
H42C H -0.0793 0.5154 -0.0143 0.149 Uiso 1 1 calc R
C43 C -0.1103(7) 0.7330(7) 0.0541(4) 0.055(2) Uani 1 1 d .
C44 C -0.1928(9) 0.8168(9) 0.0539(6) 0.097(3) Uani 1 1 d .
H44 H -0.1911 0.8835 0.0310 0.116 Uiso 1 1 calc R
C45 C -0.2788(13) 0.8064(14) 0.0865(9) 0.126(5) Uani 1 1 d .
H45 H -0.3309 0.8664 0.0864 0.151 Uiso 1 1 calc R
C46 C -0.2856(12) 0.7087(18) 0.1179(6) 0.123(5) Uani 1 1 d .
H46 H -0.3391 0.7026 0.1420 0.147 Uiso 1 1 calc R
C47 C -0.2139(12) 0.6195(16) 0.1144(7) 0.131(6) Uani 1 1 d .
H47 H -0.2237 0.5497 0.1330 0.158 Uiso 1 1 calc R
C48 C -0.1288(11) 0.6296(12) 0.0844(6) 0.111(4) Uani 1 1 d .
H48 H -0.0804 0.5668 0.0836 0.133 Uiso 1 1 calc R
C49 C 0.1516(7) 0.7053(5) 0.0564(4) 0.0488(18) Uani 1 1 d .
C50 C 0.2501(8) 0.7581(6) 0.0469(4) 0.065(2) Uani 1 1 d .
H50 H 0.2413 0.8195 0.0193 0.078 Uiso 1 1 calc R
C51 C 0.3617(8) 0.7226(7) 0.0771(5) 0.069(2) Uani 1 1 d .
H51 H 0.4262 0.7601 0.0696 0.083 Uiso 1 1 calc R
C52 C 0.3769(8) 0.6321(7) 0.1181(4) 0.067(2) Uani 1 1 d .
H52 H 0.4514 0.6072 0.1381 0.081 Uiso 1 1 calc R
C53 C 0.2817(9) 0.5797(8) 0.1289(4) 0.075(3) Uani 1 1 d .
H53 H 0.2916 0.5189 0.1570 0.090 Uiso 1 1 calc R
C54 C 0.1705(8) 0.6145(7) 0.0992(4) 0.068(2) Uani 1 1 d .
H54 H 0.1068 0.5771 0.1077 0.082 Uiso 1 1 calc R
O1 O -0.7071(8) 1.1475(6) -0.2808(3) 0.113(3) Uani 1 1 d .
H1 H -0.7264 1.1755 -0.3157 0.169 Uiso 1 1 calc R
O2 O 0.1716(8) 1.0239(7) 0.1293(4) 0.116(3) Uani 1 1 d .
H2 H 0.1666 1.0912 0.1177 0.174 Uiso 1 1 calc R
Si1 Si -0.5013(3) 1.1670(2) 0.06589(12) 0.0771(8) Uani 1 1 d .
Si2 Si -0.5660(2) 1.41860(12) -0.14943(10) 0.0430(4) Uani 1 1 d .
Si3 Si -0.0998(3) 0.99562(19) -0.21109(12) 0.0698(8) Uani 1 1 d .
Si4 Si 0.0022(2) 0.74856(13) 0.00983(10) 0.0458(5) Uani 1 1 d .
Sn1 Sn -0.57543(4) 0.99189(3) -0.15514(3) 0.05687(15) Uani 1 1 d .
Sn2 Sn 0.01573(4) 1.17297(3) 0.00748(2) 0.05594(15) Uani 1 1 d .

loop_
_atom_site_aniso_label
_atom_site_aniso_U_11
_atom_site_aniso_U_22
_atom_site_aniso_U_33
_atom_site_aniso_U_23
_atom_site_aniso_U_13
_atom_site_aniso_U_12
C1 0.064(5) 0.027(3) 0.049(5) 0.000(3) 0.004(4) 0.004(3)
C2 0.045(4) 0.033(3) 0.054(5) 0.004(3) 0.006(4) -0.004(3)
C3 0.059(5) 0.027(3) 0.051(5) -0.003(3) 0.007(4) 0.005(3)
C4 0.079(6) 0.041(3) 0.052(6) 0.005(3) 0.013(4) 0.001(4)
C5 0.079(6) 0.047(4) 0.045(5) -0.002(3) 0.004(4) 0.008(4)
C6 0.136(11) 0.070(6) 0.181(14) 0.022(7) 0.075(10) -0.006(7)
C7 0.113(8) 0.058(5) 0.080(7) -0.012(5) 0.018(6) 0.004(5)
C8 0.096(8) 0.047(4) 0.089(7) 0.003(4) -0.005(6) 0.007(5)
C9 0.181(14) 0.069(6) 0.093(9) 0.022(6) 0.051(9) -0.006(7)
C10 0.093(10) 0.27(2) 0.088(9) 0.058(11) -0.014(8) -0.021(11)
C11 0.204(15) 0.105(8) 0.060(7) -0.011(6) 0.027(8) 0.024(10)
C12 0.080(6) 0.025(3) 0.059(5) -0.008(3) 0.008(4) -0.004(3)
C13 0.095(8) 0.059(4) 0.063(6) -0.004(4) -0.006(5) -0.012(5)
C14 0.096(8) 0.056(5) 0.080(7) -0.015(4) 0.023(6) 0.009(5)
C15 0.142(9) 0.026(3) 0.082(7) -0.010(4) 0.002(6) 0.000(4)
C16 0.057(5) 0.038(3) 0.043(4) 0.000(3) 0.004(3) 0.004(3)
C17 0.057(5) 0.048(4) 0.077(6) 0.011(4) 0.015(4) 0.010(4)
C18 0.073(6) 0.061(4) 0.071(6) 0.013(4) 0.016(5) 0.023(5)
C19 0.065(6) 0.078(6) 0.073(7) 0.014(5) 0.002(5) 0.020(5)
C20 0.061(6) 0.077(6) 0.095(8) 0.000(5) 0.010(5) -0.016(5)
C21 0.070(6) 0.043(4) 0.074(6) 0.010(4) 0.007(4) 0.006(4)
C22 0.057(5) 0.039(3) 0.048(4) -0.005(3) 0.003(3) -0.008(3)
C23 0.063(6) 0.080(6) 0.079(7) 0.014(5) 0.015(5) -0.007(5)
C24 0.096(9) 0.105(8) 0.079(8) 0.010(6) 0.029(6) -0.028(7)
C25 0.082(9) 0.137(11) 0.084(9) -0.034(8) 0.033(7) -0.018(8)
C26 0.078(8) 0.098(7) 0.124(10) -0.023(7) 0.044(7) 0.008(6)
C27 0.076(7) 0.058(4) 0.098(7) -0.002(5) 0.020(5) 0.008(5)
C28 0.061(5) 0.028(3) 0.049(5) 0.002(3) 0.000(4) 0.006(3)
C29 0.065(5) 0.023(3) 0.049(5) 0.004(3) 0.004(4) 0.003(3)
C30 0.050(5) 0.030(3) 0.056(5) -0.004(3) 0.000(4) -0.005(3)
C31 0.081(6) 0.038(3) 0.048(5) 0.006(3) 0.008(4) -0.005(4)
C32 0.093(7) 0.049(4) 0.037(5) -0.001(3) 0.007(4) -0.006(4)
C33 0.190(13) 0.050(5) 0.061(6) -0.020(4) 0.015(7) -0.008(6)
C34 0.065(6) 0.062(5) 0.132(9) 0.007(5) 0.027(6) -0.009(5)
C35 0.064(7) 0.064(5) 0.129(10) 0.008(6) 0.004(6) 0.022(5)
C36 0.174(13) 0.115(10) 0.082(8) 0.034(7) 0.027(8) -0.034(9)
C37 0.110(10) 0.167(12) 0.073(8) 0.024(8) 0.011(7) 0.027(9)
C38 0.213(16) 0.124(10) 0.056(7) -0.023(7) 0.013(8) 0.015(10)
C39 0.079(6) 0.037(3) 0.054(5) 0.000(3) 0.008(4) -0.001(4)
C40 0.116(9) 0.059(5) 0.061(6) -0.012(4) 0.020(6) 0.019(5)
C41 0.102(8) 0.059(5) 0.062(6) -0.013(4) -0.003(5) -0.023(5)
C42 0.165(12) 0.037(4) 0.077(7) -0.008(4) -0.004(7) -0.013(5)
C43 0.048(5) 0.056(4) 0.054(5) 0.005(4) -0.002(4) -0.001(4)
C44 0.072(7) 0.096(7) 0.127(10) 0.033(6) 0.035(6) 0.015(6)
C45 0.076(9) 0.147(12) 0.169(15) 0.018(11) 0.058(9) 0.022(8)
C46 0.058(8) 0.230(18) 0.085(9) 0.029(10) 0.029(6) -0.002(10)
C47 0.077(9) 0.206(16) 0.116(11) 0.083(11) 0.032(8) -0.001(10)
C48 0.092(9) 0.133(10) 0.115(10) 0.072(8) 0.037(7) 0.022(7)
C49 0.056(5) 0.031(3) 0.056(5) -0.002(3) 0.009(4) -0.002(3)
C50 0.077(6) 0.043(4) 0.074(6) 0.007(4) 0.016(4) -0.003(4)
C51 0.058(6) 0.055(4) 0.095(7) 0.000(4) 0.018(5) -0.002(4)
C52 0.064(6) 0.061(5) 0.067(6) -0.007(4) -0.003(4) 0.007(4)
C53 0.087(7) 0.067(5) 0.062(6) 0.017(4) 0.001(5) 0.012(5)
C54 0.080(7) 0.058(4) 0.065(5) 0.020(4) 0.014(5) 0.001(4)
O1 0.157(7) 0.076(4) 0.075(5) -0.004(4) -0.027(5) -0.034(5)
O2 0.145(7) 0.095(5) 0.076(5) 0.016(4) -0.029(5) -0.021(5)
Si1 0.116(2) 0.0596(13) 0.0492(15) 0.0113(11) 0.0078(14) -0.0008(13)
Si2 0.0547(12) 0.0218(6) 0.0482(11) -0.0006(9) 0.0046(8) -0.0004(9)
Si3 0.100(2) 0.0616(14) 0.0422(14) 0.0079(10) 0.0072(12) -0.0003(12)
Si4 0.0598(13) 0.0289(8) 0.0453(11) 0.0040(9) 0.0066(9) -0.0005(9)
Sn1 0.0756(3) 0.02493(19) 0.0665(3) 0.0000(2) 0.0111(2) -0.0017(2)
Sn2 0.0770(4) 0.0300(2) 0.0559(3) -0.0012(2) 0.0073(2) 0.0012(2)

loop_
_atom_type_symbol
_atom_type_description
_atom_type_scat_dispersion_real
_atom_type_scat_dispersion_imag
_atom_type_scat_source
C C 0.0181 0.0091 'International Tables Vol C Tables 4.2.6.8 and 6.1.1.4'
H H 0.0000 0.0000 'International Tables Vol C Tables 4.2.6.8 and 6.1.1.4'
O O 0.0492 0.0322 'International Tables Vol C Tables 4.2.6.8 and 6.1.1.4'
Si Si 0.2541 0.3302 'International Tables Vol C Tables 4.2.6.8 and 6.1.1.4'
Sn Sn 0.0259 5.4591 'International Tables Vol C Tables 4.2.6.8 and 6.1.1.4'

loop_
_geom_angle_atom_site_label_1
_geom_angle_atom_site_label_2
_geom_angle_atom_site_label_3
_geom_angle
C2 C1 C5 121.1(6)
C2 C1 Sn1 121.5(5)
C5 C1 Sn1 117.3(5)
C1 C2 C3 118.6(6)
C1 C2 Si2 125.3(5)
C3 C2 Si2 116.0(5)
C4 C3 C2 178.3(8)
C3 C4 Si1 175.1(6)
O1 C5 C1 109.8(8)
O1 C5 H5A 109.7
C1 C5 H5A 109.7
O1 C5 H5B 109.7
C1 C5 H5B 109.7
H5A C5 H5B 108.2
Sn1 C6 H6A 109.5
Sn1 C6 H6B 109.5
H6A C6 H6B 109.5
Sn1 C6 H6C 109.5
H6A C6 H6C 109.5
H6B C6 H6C 109.5
Sn1 C7 H7A 109.5
Sn1 C7 H7B 109.5
H7A C7 H7B 109.5
Sn1 C7 H7C 109.5
H7A C7 H7C 109.5
H7B C7 H7C 109.5
Sn1 C8 H8A 109.5
Sn1 C8 H8B 109.5
H8A C8 H8B 109.5
Sn1 C8 H8C 109.5
H8A C8 H8C 109.5
H8B C8 H8C 109.5
Si1 C9 H9A 109.5
Si1 C9 H9B 109.5
H9A C9 H9B 109.5
Si1 C9 H9C 109.5
H9A C9 H9C 109.5
H9B C9 H9C 109.5
Si1 C10 H10A 109.5
Si1 C10 H10B 109.5
H10A C10 H10B 109.5
Si1 C10 H10C 109.5
H10A C10 H10C 109.5
H10B C10 H10C 109.5
Si1 C11 H11A 109.5
Si1 C11 H11B 109.5
H11A C11 H11B 109.5
Si1 C11 H11C 109.5
H11A C11 H11C 109.5
H11B C11 H11C 109.5
C14 C12 C13 111.3(8)
C14 C12 C15 108.8(7)
C13 C12 C15 106.8(7)
C14 C12 Si2 109.4(6)
C13 C12 Si2 111.8(6)
C15 C12 Si2 108.7(6)
C12 C13 H13A 109.5
C12 C13 H13B 109.5
H13A C13 H13B 109.5
C12 C13 H13C 109.5
H13A C13 H13C 109.5
H13B C13 H13C 109.5
C12 C14 H14A 109.5
C12 C14 H14B 109.5
H14A C14 H14B 109.5
C12 C14 H14C 109.5
H14A C14 H14C 109.5
H14B C14 H14C 109.5
C12 C15 H15A 109.5
C12 C15 H15B 109.5
H15A C15 H15B 109.5
C12 C15 H15C 109.5
H15A C15 H15C 109.5
H15B C15 H15C 109.5
C21 C16 C17 116.4(7)
C21 C16 Si2 122.5(5)
C17 C16 Si2 121.1(6)
C18 C17 C16 121.5(8)
C18 C17 H17 119.2
C16 C17 H17 119.2
C19 C18 C17 120.5(8)
C19 C18 H18 119.7
C17 C18 H18 119.7
C20 C19 C18 119.2(9)
C20 C19 H19 120.4
C18 C19 H19 120.4
C19 C20 C21 120.6(9)
C19 C20 H20 119.7
C21 C20 H20 119.7
C16 C21 C20 121.7(7)
C16 C21 H21 119.2
C20 C21 H21 119.2
C23 C22 C27 114.4(8)
C23 C22 Si2 125.5(7)
C27 C22 Si2 119.8(6)
C24 C23 C22 123.0(10)
C24 C23 H23 118.5
C22 C23 H23 118.5
C25 C24 C23 118.0(11)
C25 C24 H24 121.0
C23 C24 H24 121.0
C26 C25 C24 122.5(12)
C26 C25 H25 118.7
C24 C25 H25 118.7
C25 C26 C27 119.9(11)
C25 C26 H26 120.1
C27 C26 H26 120.1
C22 C27 C26 122.2(10)
C22 C27 H27 118.9
C26 C27 H27 118.9
C29 C28 C32 123.0(6)
C29 C28 Sn2 119.2(5)
C32 C28 Sn2 117.5(5)
C28 C29 C30 119.5(6)
C28 C29 Si4 121.8(5)
C30 C29 Si4 118.7(5)
C31 C30 C29 179.0(8)
C30 C31 Si3 175.0(7)
O2 C32 C28 109.9(8)
O2 C32 H32A 109.7
C28 C32 H32A 109.7
O2 C32 H32B 109.7
C28 C32 H32B 109.7
H32A C32 H32B 108.2
Sn2 C33 H33A 109.5
Sn2 C33 H33B 109.5
H33A C33 H33B 109.5
Sn2 C33 H33C 109.5
H33A C33 H33C 109.5
H33B C33 H33C 109.5
Sn2 C34 H34A 109.5
Sn2 C34 H34B 109.5
H34A C34 H34B 109.5
Sn2 C34 H34C 109.5
H34A C34 H34C 109.5
H34B C34 H34C 109.5
Sn2 C35 H35A 109.5
Sn2 C35 H35B 109.5
H35A C35 H35B 109.5
Sn2 C35 H35C 109.5
H35A C35 H35C 109.5
H35B C35 H35C 109.5
Si3 C36 H36A 109.5
Si3 C36 H36B 109.5
H36A C36 H36B 109.5
Si3 C36 H36C 109.5
H36A C36 H36C 109.5
H36B C36 H36C 109.5
Si3 C37 H37A 109.5
Si3 C37 H37B 109.5
H37A C37 H37B 109.5
Si3 C37 H37C 109.5
H37A C37 H37C 109.5
H37B C37 H37C 109.5
Si3 C38 H38A 109.5
Si3 C38 H38B 109.5
H38A C38 H38B 109.5
Si3 C38 H38C 109.5
H38A C38 H38C 109.5
H38B C38 H38C 109.5
C42 C39 C40 107.7(8)
C42 C39 C41 108.8(8)
C40 C39 C41 110.1(8)
C42 C39 Si4 110.8(6)
C40 C39 Si4 110.5(6)
C41 C39 Si4 108.9(6)
C39 C40 H40A 109.5
C39 C40 H40B 109.5
H40A C40 H40B 109.5
C39 C40 H40C 109.5
H40A C40 H40C 109.5
H40B C40 H40C 109.5
C39 C41 H41A 109.5
C39 C41 H41B 109.5
H41A C41 H41B 109.5
C39 C41 H41C 109.5
H41A C41 H41C 109.5
H41B C41 H41C 109.5
C39 C42 H42A 109.5
C39 C42 H42B 109.5
H42A C42 H42B 109.5
C39 C42 H42C 109.5
H42A C42 H42C 109.5
H42B C42 H42C 109.5
C44 C43 C48 113.9(9)
C44 C43 Si4 122.2(7)
C48 C43 Si4 123.5(8)
C43 C44 C45 123.1(11)
C43 C44 H44 118.5
C45 C44 H44 118.5
C46 C45 C44 119.4(13)
C46 C45 H45 120.3
C44 C45 H45 120.3
C47 C46 C45 119.5(12)
C47 C46 H46 120.2
C45 C46 H46 120.2
C48 C47 C46 121.4(14)
C48 C47 H47 119.3
C46 C47 H47 119.3
C47 C48 C43 122.2(13)
C47 C48 H48 118.9
C43 C48 H48 118.9
C50 C49 C54 116.2(8)
C50 C49 Si4 120.7(6)
C54 C49 Si4 123.0(6)
C49 C50 C51 122.1(8)
C49 C50 H50 118.9
C51 C50 H50 118.9
C52 C51 C50 120.0(9)
C52 C51 H51 120.0
C50 C51 H51 120.0
C53 C52 C51 119.1(8)
C53 C52 H52 120.5
C51 C52 H52 120.5
C52 C53 C54 121.3(8)
C52 C53 H53 119.4
C54 C53 H53 119.4
C53 C54 C49 121.3(9)
C53 C54 H54 119.4
C49 C54 H54 119.4
C5 O1 H1 109.5
C32 O2 H2 109.5
C4 Si1 C9 108.7(5)
C4 Si1 C11 110.5(5)
C9 Si1 C11 108.7(7)
C4 Si1 C10 106.4(6)
C9 Si1 C10 111.5(7)
C11 Si1 C10 110.9(8)
C22 Si2 C16 112.3(4)
C22 Si2 C12 108.4(4)
C16 Si2 C12 109.3(4)
C22 Si2 C2 106.5(3)
C16 Si2 C2 108.4(3)
C12 Si2 C2 111.9(3)
C38 Si3 C31 108.7(5)
C38 Si3 C36 111.9(8)
C31 Si3 C36 109.7(5)
C38 Si3 C37 110.9(8)
C31 Si3 C37 107.3(5)
C36 Si3 C37 108.2(7)
C43 Si4 C49 112.4(4)
C43 Si4 C39 109.3(4)
C49 Si4 C39 107.8(4)
C43 Si4 C29 106.3(3)
C49 Si4 C29 108.5(3)
C39 Si4 C29 112.5(3)
C6 Sn1 C7 109.4(5)
C6 Sn1 C8 109.5(6)
C7 Sn1 C8 107.4(4)
C6 Sn1 C1 111.5(4)
C7 Sn1 C1 109.1(3)
C8 Sn1 C1 109.8(3)
C34 Sn2 C33 110.0(5)
C34 Sn2 C35 110.3(5)
C33 Sn2 C35 107.4(5)
C34 Sn2 C28 112.2(4)
C33 Sn2 C28 108.3(3)
C35 Sn2 C28 108.5(3)

loop_
_geom_bond_atom_site_label_1
_geom_bond_atom_site_label_2
_geom_bond_distance
C1 C2 1.358(9)
C1 C5 1.512(12)
C1 Sn1 2.148(6)
C2 C3 1.430(11)
C2 Si2 1.931(6)
C3 C4 1.209(11)
C4 Si1 1.822(10)
C5 O1 1.406(11)
C5 H5A 0.9700
C5 H5B 0.9700
C6 Sn1 2.137(12)
C6 H6A 0.9600
C6 H6B 0.9600
C6 H6C 0.9600
C7 Sn1 2.145(10)
C7 H7A 0.9600
C7 H7B 0.9600
C7 H7C 0.9600
C8 Sn1 2.146(10)
C8 H8A 0.9600
C8 H8B 0.9600
C8 H8C 0.9600
C9 Si1 1.832(10)
C9 H9A 0.9600
C9 H9B 0.9600
C9 H9C 0.9600
C10 Si1 1.873(14)
C10 H10A 0.9600
C10 H10B 0.9600
C10 H10C 0.9600
C11 Si1 1.858(13)
C11 H11A 0.9600
C11 H11B 0.9600
C11 H11C 0.9600
C12 C14 1.522(14)
C12 C13 1.526(13)
C12 C15 1.548(9)
C12 Si2 1.908(8)
C13 H13A 0.9600
C13 H13B 0.9600
C13 H13C 0.9600
C14 H14A 0.9600
C14 H14B 0.9600
C14 H14C 0.9600
C15 H15A 0.9600
C15 H15B 0.9600
C15 H15C 0.9600
C16 C21 1.364(11)
C16 C17 1.403(10)
C16 Si2 1.892(8)
C17 C18 1.358(12)
C17 H17 0.9300
C18 C19 1.359(13)
C18 H18 0.9300
C19 C20 1.355(13)
C19 H19 0.9300
C20 C21 1.377(13)
C20 H20 0.9300
C21 H21 0.9300
C22 C23 1.396(12)
C22 C27 1.396(12)
C22 Si2 1.871(8)
C23 C24 1.393(15)
C23 H23 0.9300
C24 C25 1.359(17)
C24 H24 0.9300
C25 C26 1.303(17)
C25 H25 0.9300
C26 C27 1.399(14)
C26 H26 0.9300
C27 H27 0.9300
C28 C29 1.368(9)
C28 C32 1.474(12)
C28 Sn2 2.178(6)
C29 C30 1.415(11)
C29 Si4 1.920(6)
C30 C31 1.199(11)
C31 Si3 1.838(10)
C32 O2 1.399(12)
C32 H32A 0.9700
C32 H32B 0.9700
C33 Sn2 2.126(9)
C33 H33A 0.9600
C33 H33B 0.9600
C33 H33C 0.9600
C34 Sn2 2.124(11)
C34 H34A 0.9600
C34 H34B 0.9600
C34 H34C 0.9600
C35 Sn2 2.154(10)
C35 H35A 0.9600
C35 H35B 0.9600
C35 H35C 0.9600
C36 Si3 1.853(12)
C36 H36A 0.9600
C36 H36B 0.9600
C36 H36C 0.9600
C37 Si3 1.876(14)
C37 H37A 0.9600
C37 H37B 0.9600
C37 H37C 0.9600
C38 Si3 1.831(12)
C38 H38A 0.9600
C38 H38B 0.9600
C38 H38C 0.9600
C39 C42 1.511(11)
C39 C40 1.549(13)
C39 C41 1.552(13)
C39 Si4 1.902(8)
C40 H40A 0.9600
C40 H40B 0.9600
C40 H40C 0.9600
C41 H41A 0.9600
C41 H41B 0.9600
C41 H41C 0.9600
C42 H42A 0.9600
C42 H42B 0.9600
C42 H42C 0.9600
C43 C44 1.377(13)
C43 C48 1.420(13)
C43 Si4 1.855(9)
C44 C45 1.397(18)
C44 H44 0.9300
C45 C46 1.346(19)
C45 H45 0.9300
C46 C47 1.35(2)
C46 H46 0.9300
C47 C48 1.346(17)
C47 H47 0.9300
C48 H48 0.9300
C49 C50 1.380(12)
C49 C54 1.401(10)
C49 Si4 1.881(8)
C50 C51 1.387(13)
C50 H50 0.9300
C51 C52 1.374(13)
C51 H51 0.9300
C52 C53 1.354(13)
C52 H52 0.9300
C53 C54 1.378(13)
C53 H53 0.9300
C54 H54 0.9300
O1 H1 0.8200
O2 H2 0.8200
